data_7043239
loop_
_publ_author_name
'Kobayashi, Fumiya'
'Ohtani, Ryo'
'Teraoka, Saki'
'Kosaka, Wataru'
'Miyasaka, Hitoshi'
'Zhang, Yingjie'
'Lindoy, Leonard F.'
'Hayami, Shinya'
'Nakamura, Masaaki'

_publ_section_title
;
 Syntheses, Structures and Magnetic Properties of Tetranuclear Cubane-type
 and Heptanuclear Wheel-type Nickel(II) Complexes with 3-Methoxysalicylic
 Acid Derivatives
;
_journal_name_full 'Dalton Trans.'
_journal_paper_doi 10.1039/C7DT01757J
_journal_year 2017
_chemical_formula_moiety '1(C108 H120 N12 Ni7 O24), 2(Cl), 0.25(H2 O)'
_chemical_formula_sum 'C108 H120.5 Cl2 N12 Ni7 O24.25'
_chemical_formula_weight 2456.48
_space_group_crystal_system cubic
_space_group_IT_number 205
_space_group_name_Hall '-P 2ac 2ab 3'
_space_group_name_H-M_alt 'P a -3'
_symmetry_space_group_name_Hall '-P 2ac 2ab 3'
_symmetry_space_group_name_H-M 'P a -3'
_atom_sites_solution_hydrogens geom
_audit_creation_date 2017-06-03
_audit_creation_method
;
Olex2 1.2
(compiled 2017.03.28 svn.r3405 for OlexSys, GUI svn.r5337)
;
_audit_update_record
;
2017-06-04 deposited with the CCDC.
2017-06-05 downloaded from the CCDC.
;
_cell_angle_alpha 90
_cell_angle_beta 90
_cell_angle_gamma 90
_cell_formula_units_Z 4.00008
_cell_length_a 22.615(3)
_cell_length_b 22.615(3)
_cell_length_c 22.615(3)
_cell_measurement_reflns_used 12000
_cell_measurement_temperature 100(2)
_cell_measurement_theta_max 27.478
_cell_measurement_theta_min 2.014
_cell_volume 11566(3)
_computing_cell_refinement 'XDS (Kabsch, 1993)'
_computing_data_collection 'BlueIce (McPhillips, et al., 2002)'
_computing_data_reduction 'XDS (Kabsch, 1993)'
_computing_molecular_graphics 'Olex2 (Dolomanov et al., 2009)'
_computing_publication_material 'Olex2 (Dolomanov et al., 2009)'
_computing_structure_refinement 'ShelXL (Sheldrick, 2015)'
_computing_structure_solution 'ShelXT (Sheldrick, 2015)'
_diffrn_ambient_temperature 100(2)
_diffrn_measured_fraction_theta_full 0.999
_diffrn_measured_fraction_theta_max 0.999
_diffrn_measurement_device_type 'ADSC Quantum Detector'
_diffrn_measurement_method '\p  scans'
_diffrn_radiation_type 'silicon double crystal monochromated synchrotron'
_diffrn_radiation_wavelength 0.71074
_diffrn_reflns_av_R_equivalents 0.0666
_diffrn_reflns_av_unetI/netI 0.0121
_diffrn_reflns_Laue_measured_fraction_full 0.999
_diffrn_reflns_Laue_measured_fraction_max 0.999
_diffrn_reflns_limit_h_max 29
_diffrn_reflns_limit_h_min -29
_diffrn_reflns_limit_k_max 29
_diffrn_reflns_limit_k_min -29
_diffrn_reflns_limit_l_max 29
_diffrn_reflns_limit_l_min -29
_diffrn_reflns_number 181274
_diffrn_reflns_point_group_measured_fraction_full 0.999
_diffrn_reflns_point_group_measured_fraction_max 0.999
_diffrn_reflns_theta_full 25.242
_diffrn_reflns_theta_max 27.475
_diffrn_reflns_theta_min 2.014
_diffrn_source 'Australian Synchrotron MX1'
_exptl_absorpt_coefficient_mu 1.234
_exptl_absorpt_correction_type none
_exptl_crystal_colour 'light green'
_exptl_crystal_density_diffrn 1.411
_exptl_crystal_description needle
_exptl_crystal_F_000 5106
_exptl_crystal_size_max 0.025
_exptl_crystal_size_mid 0.010
_exptl_crystal_size_min 0.010
_refine_diff_density_max 1.166
_refine_diff_density_min -1.525
_refine_diff_density_rms 0.117
_refine_ls_extinction_coef 0.0049(5)
_refine_ls_extinction_expression Fc^*^=kFc[1+0.001xFc^2^\l^3^/sin(2\q)]^-1/4^
_refine_ls_extinction_method 'SHELXL-2014/7 (Sheldrick 2014'
_refine_ls_goodness_of_fit_ref 1.045
_refine_ls_hydrogen_treatment constr
_refine_ls_matrix_type full
_refine_ls_number_parameters 229
_refine_ls_number_reflns 4427
_refine_ls_number_restraints 48
_refine_ls_restrained_S_all 1.041
_refine_ls_R_factor_all 0.0807
_refine_ls_R_factor_gt 0.0678
_refine_ls_shift/su_max 0.001
_refine_ls_shift/su_mean 0.000
_refine_ls_structure_factor_coef Fsqd
_refine_ls_weighting_details 'w=1/[\s^2^(Fo^2^)+(0.1256P)^2^+11.6427P] where P=(Fo^2^+2Fc^2^)/3'
_refine_ls_weighting_scheme calc
_refine_ls_wR_factor_gt 0.1930
_refine_ls_wR_factor_ref 0.2084
_reflns_Friedel_coverage 0.000
_reflns_number_gt 3505
_reflns_number_total 4427
_reflns_threshold_expression 'I > 2\s(I)'
_cod_data_source_file c7dt01757j2.cif
_cod_data_source_block Ni7
_cod_original_cell_volume 11566(4)
_cod_original_formula_sum 'C108 H120.50 Cl2 N12 Ni7 O24.25'
_cod_database_code 7043239
_shelx_shelxl_version_number 2014/7
_shelx_space_group_comment
;
The symmetry employed for this shelxl refinement is uniquely defined
by the following loop, which should always be used as a source of
symmetry information in preference to the above space-group names.
They are only intended as comments.
;
_olex2_refinement_description
;
1. Fixed Uiso
 At 1.2 times of:
  All C(H) groups, All C(H,H) groups, All N(H) groups
 At 1.5 times of:
  All C(H,H,H) groups
2. Rigid bond restraints
 C12, C17, C16, C15, C14, C13
 with sigma for 1-2 distances of 0.01 and sigma for 1-3 distances of 0.01
3. Uiso/Uaniso restraints and constraints
C12 \\sim C17 \\sim C16 \\sim C15 \\sim C14 \\sim C13: within 1.7A with sigma
of 0.04 and sigma for terminal atoms of 0.08
Uanis(O4) = Uanis(C18)
4. Others
 Fixed Sof: O1W(0.04167)
5.a Secondary CH2 refined with riding coordinates:
 C9(H9A,H9B), C10(H10A,H10B)
5.b Aromatic/amide H refined with riding coordinates:
 N1(H1), C4(H4), C5(H5), C6(H6), C11(H11), C13(H13), C14(H14), C15(H15),
 C16(H16), C17(H17)
5.c Idealised Me refined as rotating group:
 C1(H1A,H1B,H1C), C18(H18A,H18B,H18C)
;
_olex2_submission_special_instructions 'No special instructions were received'

loop_
_space_group_symop_operation_xyz
'x, y, z'
'-x+1/2, -y, z+1/2'
'-x, y+1/2, -z+1/2'
'x+1/2, -y+1/2, -z'
'z, x, y'
'z+1/2, -x+1/2, -y'
'-z+1/2, -x, y+1/2'
'-z, x+1/2, -y+1/2'
'y, z, x'
'-y, z+1/2, -x+1/2'
'y+1/2, -z+1/2, -x'
'-y+1/2, -z, x+1/2'
'-x, -y, -z'
'x-1/2, y, -z-1/2'
'x, -y-1/2, z-1/2'
'-x-1/2, y-1/2, z'
'-z, -x, -y'
'-z-1/2, x-1/2, y'
'z-1/2, x, -y-1/2'
'z, -x-1/2, y-1/2'
'-y, -z, -x'
'y, -z-1/2, x-1/2'
'-y-1/2, z-1/2, x'
'y-1/2, z, -x-1/2'

loop_
_atom_site_label
_atom_site_type_symbol
_atom_site_fract_x
_atom_site_fract_y
_atom_site_fract_z
_atom_site_U_iso_or_equiv
_atom_site_adp_type
_atom_site_occupancy
_atom_site_site_symmetry_order
_atom_site_calc_flag
_atom_site_refinement_flags_posn
_atom_site_refinement_flags_adp
_atom_site_refinement_flags_occupancy
Ni1 Ni 0.39775(2) 0.50460(2) 0.58978(2) 0.0510(2) Uani 1 1 d . . .
Ni2 Ni 0.5000 0.5000 0.5000 0.0504(3) Uani 1 6 d S T P
O1 O 0.32684(12) 0.61758(13) 0.44674(13) 0.0601(7) Uani 1 1 d . . .
O2 O 0.35065(12) 0.55304(12) 0.53591(13) 0.0580(7) Uani 1 1 d . . .
O3 O 0.32173(12) 0.46131(13) 0.60670(12) 0.0603(7) Uani 1 1 d . . .
O4 O 0.43828(15) 0.44234(14) 0.53708(13) 0.0664(7) Uani 1 1 d . . .
N1 N 0.22724(16) 0.43979(17) 0.61722(17) 0.0659(9) Uani 1 1 d . . .
H1 H 0.1909 0.4453 0.6075 0.079 Uiso 1 1 calc R . .
N2 N 0.2715(2) 0.3811(2) 0.76407(18) 0.0761(11) Uani 1 1 d . . .
C1 C 0.3167(2) 0.6597(2) 0.4009(2) 0.0694(11) Uani 1 1 d . . .
H1A H 0.2909 0.6902 0.4152 0.104 Uiso 1 1 calc GR . .
H1B H 0.2987 0.6404 0.3677 0.104 Uiso 1 1 calc GR . .
H1C H 0.3537 0.6768 0.3890 0.104 Uiso 1 1 calc GR . .
C2 C 0.29632(16) 0.54776(17) 0.51645(18) 0.0524(8) Uani 1 1 d . . .
C3 C 0.28010(18) 0.58501(18) 0.46833(18) 0.0561(9) Uani 1 1 d . . .
C4 C 0.2231(2) 0.5874(2) 0.4473(2) 0.0696(12) Uani 1 1 d . . .
H4 H 0.2130 0.6128 0.4165 0.084 Uiso 1 1 calc R . .
C5 C 0.1809(2) 0.5507(2) 0.4731(3) 0.0794(15) Uani 1 1 d . . .
H5 H 0.1422 0.5518 0.4592 0.095 Uiso 1 1 calc R . .
C6 C 0.1952(2) 0.5133(2) 0.5184(2) 0.0678(11) Uani 1 1 d . . .
H6 H 0.1661 0.4890 0.5344 0.081 Uiso 1 1 calc R . .
C7 C 0.25339(18) 0.51080(17) 0.54142(18) 0.0555(9) Uani 1 1 d . . .
C8 C 0.26968(18) 0.47006(18) 0.58999(18) 0.0561(9) Uani 1 1 d . . .
C9 C 0.2418(2) 0.3975(2) 0.6632(2) 0.0702(12) Uani 1 1 d . . .
H9A H 0.2768 0.3756 0.6515 0.084 Uiso 1 1 calc R . .
H9B H 0.2095 0.3696 0.6672 0.084 Uiso 1 1 calc R . .
C10 C 0.2529(3) 0.4268(2) 0.7223(2) 0.0820(14) Uani 1 1 d . . .
H10A H 0.2836 0.4565 0.7185 0.098 Uiso 1 1 calc R . .
H10B H 0.2171 0.4458 0.7363 0.098 Uiso 1 1 calc R . .
C11 C 0.3241(2) 0.3836(3) 0.7840(2) 0.0773(13) Uani 1 1 d . . .
H11 H 0.3477 0.4152 0.7725 0.093 Uiso 1 1 calc R . .
C12 C 0.3490(2) 0.3403(3) 0.8233(2) 0.0790(13) Uani 1 1 d . U .
C13 C 0.4045(3) 0.3524(4) 0.8482(3) 0.114(2) Uani 1 1 d . U .
H13 H 0.4246 0.3870 0.8385 0.136 Uiso 1 1 calc R . .
C14 C 0.4283(4) 0.3134(5) 0.8865(4) 0.139(3) Uani 1 1 d . U .
H14 H 0.4659 0.3207 0.9014 0.167 Uiso 1 1 calc R . .
C15 C 0.3991(4) 0.2628(5) 0.9046(4) 0.132(3) Uani 1 1 d . U .
H15 H 0.4160 0.2378 0.9325 0.158 Uiso 1 1 calc R . .
C16 C 0.3442(3) 0.2501(3) 0.8805(3) 0.1021(18) Uani 1 1 d . U .
H16 H 0.3242 0.2160 0.8915 0.123 Uiso 1 1 calc R . .
C17 C 0.3193(3) 0.2891(3) 0.8395(2) 0.0817(13) Uani 1 1 d . U .
H17 H 0.2825 0.2807 0.8231 0.098 Uiso 1 1 calc R . .
C18 C 0.4038(2) 0.4033(2) 0.5061(2) 0.0664(7) Uani 1 1 d . . .
H18A H 0.3762 0.3848 0.5325 0.100 Uiso 1 1 calc GR . .
H18B H 0.4284 0.3736 0.4884 0.100 Uiso 1 1 calc GR . .
H18C H 0.3826 0.4241 0.4758 0.100 Uiso 1 1 calc GR . .
Cl1 Cl 0.09299(4) 0.40701(4) 0.59299(4) 0.0533(4) Uani 1 3 d S T P
O1W O 0.0000 0.5000 0.5000 0.073(8) Uiso 0.25 6 d S T P

loop_
_atom_site_aniso_label
_atom_site_aniso_U_11
_atom_site_aniso_U_22
_atom_site_aniso_U_33
_atom_site_aniso_U_23
_atom_site_aniso_U_13
_atom_site_aniso_U_12
Ni1 0.0489(3) 0.0550(3) 0.0492(3) -0.00115(19) -0.00275(19) -0.00139(19)
Ni2 0.0504(3) 0.0504(3) 0.0504(3) 0.0008(3) 0.0008(3) 0.0008(3)
O1 0.0540(15) 0.0605(16) 0.0659(17) 0.0136(13) -0.0056(12) -0.0045(12)
O2 0.0478(14) 0.0617(16) 0.0645(16) 0.0085(13) -0.0055(12) -0.0047(11)
O3 0.0529(15) 0.0681(17) 0.0600(16) 0.0089(13) -0.0043(12) -0.0047(13)
O4 0.0702(15) 0.0707(16) 0.0583(13) 0.0045(11) 0.0042(11) 0.0087(12)
N1 0.0529(18) 0.069(2) 0.076(2) 0.0128(18) -0.0033(16) -0.0089(16)
N2 0.085(3) 0.082(3) 0.061(2) 0.0040(19) 0.012(2) -0.009(2)
C1 0.066(3) 0.074(3) 0.068(3) 0.018(2) -0.005(2) -0.005(2)
C2 0.0483(19) 0.053(2) 0.056(2) -0.0033(16) -0.0061(16) -0.0025(15)
C3 0.054(2) 0.056(2) 0.058(2) 0.0029(17) -0.0050(17) -0.0058(16)
C4 0.061(2) 0.073(3) 0.075(3) 0.018(2) -0.013(2) -0.007(2)
C5 0.054(2) 0.086(3) 0.098(4) 0.025(3) -0.019(2) -0.017(2)
C6 0.052(2) 0.069(3) 0.082(3) 0.013(2) -0.007(2) -0.0133(19)
C7 0.052(2) 0.055(2) 0.059(2) -0.0007(17) -0.0058(17) -0.0054(16)
C8 0.056(2) 0.053(2) 0.060(2) -0.0016(16) -0.0024(17) -0.0048(17)
C9 0.063(3) 0.068(3) 0.079(3) 0.014(2) -0.002(2) -0.013(2)
C10 0.101(4) 0.075(3) 0.070(3) 0.006(2) 0.018(3) -0.004(3)
C11 0.082(3) 0.094(4) 0.056(2) -0.009(2) 0.015(2) -0.019(3)
C12 0.082(3) 0.097(3) 0.058(3) -0.011(2) 0.010(2) -0.004(3)
C13 0.088(4) 0.169(7) 0.084(4) 0.015(4) -0.005(3) -0.033(4)
C14 0.103(5) 0.213(9) 0.102(5) 0.030(6) -0.028(4) -0.028(5)
C15 0.123(6) 0.165(8) 0.107(5) 0.026(5) -0.026(4) 0.019(5)
C16 0.122(5) 0.086(4) 0.099(4) -0.004(3) -0.016(4) 0.011(3)
C17 0.085(3) 0.080(3) 0.080(3) -0.017(2) 0.000(3) 0.008(2)
C18 0.0702(15) 0.0707(16) 0.0583(13) 0.0045(11) 0.0042(11) 0.0087(12)
Cl1 0.0533(4) 0.0533(4) 0.0533(4) 0.0005(4) -0.0005(4) 0.0005(4)

loop_
_atom_type_symbol
_atom_type_description
_atom_type_scat_dispersion_real
_atom_type_scat_dispersion_imag
_atom_type_scat_source
C C 0.0033 0.0016 'International Tables Vol C Tables 4.2.6.8 and 6.1.1.4'
H H 0.0000 0.0000 'International Tables Vol C Tables 4.2.6.8 and 6.1.1.4'
Cl Cl 0.1484 0.1585 'International Tables Vol C Tables 4.2.6.8 and 6.1.1.4'
N N 0.0061 0.0033 'International Tables Vol C Tables 4.2.6.8 and 6.1.1.4'
Ni Ni 0.3393 1.1124 'International Tables Vol C Tables 4.2.6.8 and 6.1.1.4'
O O 0.0106 0.0060 'International Tables Vol C Tables 4.2.6.8 and 6.1.1.4'

loop_
_geom_angle_atom_site_label_1
_geom_angle_atom_site_label_2
_geom_angle_atom_site_label_3
_geom_angle
_geom_angle_site_symmetry_1
_geom_angle_site_symmetry_3
O2 Ni1 O1 74.76(11) 21_666 21_666
O2 Ni1 O1 99.63(11) . 21_666
O2 Ni1 O2 173.43(7) . 21_666
O2 Ni1 O3 85.74(11) . .
O2 Ni1 O3 97.24(12) 21_666 .
O2 Ni1 O4 97.27(12) 21_666 17_666
O2 Ni1 O4 80.02(12) 21_666 .
O2 Ni1 O4 105.36(12) . .
O2 Ni1 O4 79.70(12) . 17_666
O3 Ni1 O1 86.91(12) . 21_666
O3 Ni1 O4 165.44(12) . 17_666
O3 Ni1 O4 99.05(13) . .
O4 Ni1 O1 154.64(12) . 21_666
O4 Ni1 O1 95.70(13) 17_666 21_666
O4 Ni1 O4 84.70(19) . 17_666
O4 Ni2 O4 95.85(12) 21_666 17_666
O4 Ni2 O4 84.15(12) 17_666 9
O4 Ni2 O4 84.15(12) . 21_666
O4 Ni2 O4 180.00(14) 5 17_666
O4 Ni2 O4 180.0 21_666 9
O4 Ni2 O4 180.00(13) . 13_666
O4 Ni2 O4 95.85(12) 21_666 13_666
O4 Ni2 O4 95.85(12) 13_666 17_666
O4 Ni2 O4 95.85(12) . 5
O4 Ni2 O4 95.85(12) . 9
O4 Ni2 O4 84.15(12) 21_666 5
O4 Ni2 O4 84.15(12) 13_666 9
O4 Ni2 O4 84.15(12) 13_666 5
O4 Ni2 O4 84.15(12) . 17_666
O4 Ni2 O4 95.85(12) 5 9
C1 O1 Ni1 127.1(3) . 17_666
C3 O1 Ni1 113.2(2) . 17_666
C3 O1 C1 119.4(3) . .
Ni1 O2 Ni1 103.50(12) . 17_666
C2 O2 Ni1 122.4(3) . 17_666
C2 O2 Ni1 132.0(3) . .
C8 O3 Ni1 131.9(3) . .
Ni1 O4 Ni1 96.00(13) . 21_666
Ni1 O4 Ni2 95.91(14) . .
Ni2 O4 Ni1 95.00(14) . 21_666
C18 O4 Ni1 118.9(3) . .
C18 O4 Ni1 119.2(3) . 21_666
C18 O4 Ni2 125.3(3) . .
C8 N1 H1 119.7 . .
C8 N1 C9 120.5(4) . .
C9 N1 H1 119.7 . .
C11 N2 C10 117.7(5) . .
O1 C1 H1A 109.5 . .
O1 C1 H1B 109.5 . .
O1 C1 H1C 109.5 . .
H1A C1 H1B 109.5 . .
H1A C1 H1C 109.5 . .
H1B C1 H1C 109.5 . .
O2 C2 C3 116.4(3) . .
O2 C2 C7 124.7(4) . .
C7 C2 C3 118.9(3) . .
O1 C3 C2 112.9(3) . .
C4 C3 O1 125.1(4) . .
C4 C3 C2 121.9(4) . .
C3 C4 H4 120.8 . .
C3 C4 C5 118.3(4) . .
C5 C4 H4 120.8 . .
C4 C5 H5 119.3 . .
C6 C5 C4 121.3(4) . .
C6 C5 H5 119.3 . .
C5 C6 H6 119.3 . .
C5 C6 C7 121.3(4) . .
C7 C6 H6 119.3 . .
C2 C7 C6 118.2(4) . .
C2 C7 C8 119.9(4) . .
C6 C7 C8 121.9(4) . .
O3 C8 N1 117.2(4) . .
O3 C8 C7 123.8(4) . .
N1 C8 C7 119.0(4) . .
N1 C9 H9A 109.1 . .
N1 C9 H9B 109.1 . .
N1 C9 C10 112.6(4) . .
H9A C9 H9B 107.8 . .
C10 C9 H9A 109.1 . .
C10 C9 H9B 109.1 . .
N2 C10 C9 108.1(4) . .
N2 C10 H10A 110.1 . .
N2 C10 H10B 110.1 . .
C9 C10 H10A 110.1 . .
C9 C10 H10B 110.1 . .
H10A C10 H10B 108.4 . .
N2 C11 H11 118.2 . .
N2 C11 C12 123.7(5) . .
C12 C11 H11 118.2 . .
C13 C12 C11 117.7(6) . .
C17 C12 C11 122.8(5) . .
C17 C12 C13 119.4(6) . .
C12 C13 H13 120.5 . .
C14 C13 C12 119.1(7) . .
C14 C13 H13 120.5 . .
C13 C14 H14 118.6 . .
C13 C14 C15 122.8(8) . .
C15 C14 H14 118.6 . .
C14 C15 H15 120.5 . .
C14 C15 C16 118.9(7) . .
C16 C15 H15 120.5 . .
C15 C16 H16 120.3 . .
C15 C16 C17 119.4(7) . .
C17 C16 H16 120.3 . .
C12 C17 C16 120.4(6) . .
C12 C17 H17 119.8 . .
C16 C17 H17 119.8 . .
O4 C18 H18A 109.5 . .
O4 C18 H18B 109.5 . .
O4 C18 H18C 109.5 . .
H18A C18 H18B 109.5 . .
H18A C18 H18C 109.5 . .
H18B C18 H18C 109.5 . .

loop_
_geom_bond_atom_site_label_1
_geom_bond_atom_site_label_2
_geom_bond_distance
_geom_bond_site_symmetry_2
Ni1 O1 2.210(3) 21_666
Ni1 O2 1.973(3) 21_666
Ni1 O2 1.954(3) .
Ni1 O3 2.015(3) .
Ni1 O4 2.060(3) .
Ni1 O4 2.090(3) 17_666
Ni2 O4 2.086(3) 21_666
Ni2 O4 2.086(3) 5
Ni2 O4 2.086(3) 17_666
Ni2 O4 2.086(3) 13_666
Ni2 O4 2.086(3) 9
Ni2 O4 2.086(3) .
O1 Ni1 2.210(3) 17_666
O1 C1 1.426(5) .
O1 C3 1.378(5) .
O2 Ni1 1.973(3) 17_666
O2 C2 1.311(5) .
O3 C8 1.252(5) .
O4 Ni1 2.090(3) 21_666
O4 C18 1.371(6) .
N1 H1 0.8600 .
N1 C8 1.330(5) .
N1 C9 1.449(6) .
N2 C10 1.462(7) .
N2 C11 1.274(7) .
C1 H1A 0.9600 .
C1 H1B 0.9600 .
C1 H1C 0.9600 .
C2 C3 1.424(6) .
C2 C7 1.400(5) .
C3 C4 1.375(6) .
C4 H4 0.9300 .
C4 C5 1.392(6) .
C5 H5 0.9300 .
C5 C6 1.368(7) .
C6 H6 0.9300 .
C6 C7 1.416(6) .
C7 C8 1.480(6) .
C9 H9A 0.9700 .
C9 H9B 0.9700 .
C9 C10 1.512(7) .
C10 H10A 0.9700 .
C10 H10B 0.9700 .
C11 H11 0.9300 .
C11 C12 1.438(8) .
C12 C13 1.403(8) .
C12 C17 1.387(8) .
C13 H13 0.9300 .
C13 C14 1.350(11) .
C14 H14 0.9300 .
C14 C15 1.381(12) .
C15 H15 0.9300 .
C15 C16 1.385(11) .
C16 H16 0.9300 .
C16 C17 1.398(9) .
C17 H17 0.9300 .
C18 H18A 0.9600 .
C18 H18B 0.9600 .
C18 H18C 0.9600 .
